data_2234401
loop_
_publ_author_name
'Khorasani, Sanaz'
'Fernandes, Manuel A.'

_publ_section_title
;
 Cyclooctanaminium hydrogen succinate monohydrate
;
_journal_coeditor_code SJ5211
_journal_issue 4
_journal_name_full 'Acta Crystallographica Section E'
_journal_page_first o1204
_journal_paper_doi 10.1107/S1600536812011208
_journal_volume 68
_journal_year 2012
_chemical_formula_iupac 'C8 H18 N +, C4 H5 O4 -, H2 O'
_chemical_formula_moiety 'C8 H18 N +, C4 H5 O4 -, H2 O'
_chemical_formula_sum 'C12 H25 N O5'
_chemical_formula_weight 263.33
_chemical_name_systematic
;
Cyclooctanaminium hydrogen succinate monohydrate
;
_space_group_IT_number 61
_symmetry_cell_setting orthorhombic
_symmetry_space_group_name_Hall '-P 2ac 2ab'
_symmetry_space_group_name_H-M 'P b c a'
_atom_sites_solution_hydrogens geom
_atom_sites_solution_primary direct
_atom_sites_solution_secondary difmap
_audit_creation_method SHELXL-97
_cell_angle_alpha 90.00
_cell_angle_beta 90.00
_cell_angle_gamma 90.00
_cell_formula_units_Z 8
_cell_length_a 8.4221(6)
_cell_length_b 14.3704(9)
_cell_length_c 23.7031(16)
_cell_measurement_reflns_used 2803
_cell_measurement_temperature 173(2)
_cell_measurement_theta_max 27.77
_cell_measurement_theta_min 2.93
_cell_volume 2868.8(3)
_computing_cell_refinement 'SAINT-NT (Bruker, 2005)'
_computing_data_collection 'APEX2 (Bruker, 2005)'
_computing_data_reduction 'SAINT-NT (Bruker, 2005)'
_computing_molecular_graphics
;
<i>ORTEP-3 for Windows</i> (Farrugia, 1997) and <i>SCHAKAL99</i>
(Keller, 1999)
;
_computing_publication_material
;
<i>WinGX</i> (Farrugia, 1999) and <i>PLATON</i> (Spek, 2009)
;
_computing_structure_refinement 'SHELXL97 (Sheldrick, 2008)'
_computing_structure_solution 'SHELXS97 (Sheldrick, 2008)'
_diffrn_ambient_temperature 173(2)
_diffrn_measured_fraction_theta_full 1.000
_diffrn_measured_fraction_theta_max 1.000
_diffrn_measurement_device_type 'Bruker APEXII CCD'
_diffrn_measurement_method '\f and \w scans'
_diffrn_radiation_monochromator graphite
_diffrn_radiation_source 'fine-focus sealed tube'
_diffrn_radiation_type MoK\a
_diffrn_radiation_wavelength 0.71073
_diffrn_reflns_av_R_equivalents 0.0376
_diffrn_reflns_av_sigmaI/netI 0.0370
_diffrn_reflns_limit_h_max 11
_diffrn_reflns_limit_h_min -9
_diffrn_reflns_limit_k_max 18
_diffrn_reflns_limit_k_min -18
_diffrn_reflns_limit_l_max 31
_diffrn_reflns_limit_l_min -15
_diffrn_reflns_number 12354
_diffrn_reflns_theta_full 28.00
_diffrn_reflns_theta_max 28.00
_diffrn_reflns_theta_min 1.72
_diffrn_standards_number 0
_exptl_absorpt_coefficient_mu 0.094
_exptl_absorpt_correction_type none
_exptl_crystal_colour colourless
_exptl_crystal_density_diffrn 1.219
_exptl_crystal_density_method 'not measured'
_exptl_crystal_description block
_exptl_crystal_F_000 1152
_exptl_crystal_size_max 0.46
_exptl_crystal_size_mid 0.42
_exptl_crystal_size_min 0.10
_refine_diff_density_max 0.639
_refine_diff_density_min -0.401
_refine_ls_extinction_method none
_refine_ls_goodness_of_fit_ref 1.039
_refine_ls_hydrogen_treatment mixed
_refine_ls_matrix_type full
_refine_ls_number_parameters 198
_refine_ls_number_reflns 3461
_refine_ls_number_restraints 30
_refine_ls_restrained_S_all 1.079
_refine_ls_R_factor_all 0.0828
_refine_ls_R_factor_gt 0.0504
_refine_ls_shift/su_max 0.000
_refine_ls_shift/su_mean 0.000
_refine_ls_structure_factor_coef Fsqd
_refine_ls_weighting_details 'calc w=1/[\s^2^(Fo^2^)+(0.0721P)^2^+0.4241P] where P=(Fo^2^+2Fc^2^)/3'
_refine_ls_weighting_scheme calc
_refine_ls_wR_factor_gt 0.1306
_refine_ls_wR_factor_ref 0.1450
_reflns_number_gt 2245
_reflns_number_total 3461
_reflns_threshold_expression I>2\s(I)
_cod_data_source_file sj5211.cif
_cod_data_source_block I
_cod_database_code 2234401
_cod_database_fobs_code 2234401

loop_
_symmetry_equiv_pos_as_xyz
'x, y, z'
'-x+1/2, -y, z+1/2'
'-x, y+1/2, -z+1/2'
'x+1/2, -y+1/2, -z'
'-x, -y, -z'
'x-1/2, y, -z-1/2'
'x, -y-1/2, z-1/2'
'-x-1/2, y-1/2, z'

loop_
_atom_site_type_symbol
_atom_site_label
_atom_site_fract_x
_atom_site_fract_y
_atom_site_fract_z
_atom_site_U_iso_or_equiv
_atom_site_adp_type
_atom_site_calc_flag
_atom_site_refinement_flags
_atom_site_occupancy
_atom_site_symmetry_multiplicity
_atom_site_disorder_assembly
_atom_site_disorder_group
C C1 0.1688(2) 0.60717(12) 0.41032(7) 0.0245(4) Uani d . 1 1 . .
C C2 0.2573(3) 0.64226(13) 0.35928(8) 0.0369(5) Uani d . 1 1 . .
H H2A 0.2416 0.5976 0.3280 0.044 Uiso calc R 1 1 . .
H H2B 0.3722 0.6435 0.3682 0.044 Uiso calc R 1 1 . .
C C3 0.2077(3) 0.73821(13) 0.33930(8) 0.0379(5) Uani d . 1 1 . .
H H3A 0.2565 0.7501 0.3020 0.046 Uiso calc R 1 1 . .
H H3B 0.0910 0.7391 0.3343 0.046 Uiso calc R 1 1 . .
C C4 0.2540(2) 0.81521(12) 0.37880(7) 0.0259(4) Uani d . 1 1 . .
O O1 0.20323(19) 0.52624(8) 0.42678(5) 0.0377(4) Uani d . 1 1 . .
O O2 0.06634(15) 0.65701(9) 0.43292(5) 0.0321(3) Uani d . 1 1 . .
O O3 0.19460(16) 0.89565(8) 0.36302(5) 0.0331(3) Uani d . 1 1 . .
H H3 0.2287 0.9378 0.3843 0.050 Uiso calc R 1 1 . .
O O4 0.33717(17) 0.80532(9) 0.41988(5) 0.0351(3) Uani d . 1 1 . .
C C5 0.2848(3) 0.49102(16) 0.57502(9) 0.0277(5) Uani d PDU 0.833(3) 1 A 1
H H5 0.3998 0.5017 0.5667 0.033 Uiso calc PR 0.833(3) 1 A 1
C C6 0.1996(3) 0.58377(14) 0.57461(9) 0.0288(5) Uani d PD 0.833(3) 1 A 1
H H6A 0.0873 0.5735 0.5852 0.035 Uiso calc PR 0.833(3) 1 A 1
H H6B 0.2009 0.6087 0.5357 0.035 Uiso calc PR 0.833(3) 1 A 1
C C7 0.2706(8) 0.6568(3) 0.61424(15) 0.0391(10) Uani d PD 0.833(3) 1 A 1
H H7A 0.3827 0.6399 0.6215 0.047 Uiso calc PR 0.833(3) 1 A 1
H H7B 0.2706 0.7174 0.5944 0.047 Uiso calc PR 0.833(3) 1 A 1
C C8 0.1887(4) 0.66935(19) 0.67014(11) 0.0491(7) Uani d PDU 0.833(3) 1 A 1
H H8A 0.2681 0.6949 0.6968 0.059 Uiso calc PR 0.833(3) 1 A 1
H H8B 0.1065 0.7179 0.6650 0.059 Uiso calc PR 0.833(3) 1 A 1
C C9 0.1127(4) 0.5907(2) 0.69798(13) 0.0453(8) Uani d PDU 0.833(3) 1 A 1
H H9A 0.0406 0.5614 0.6702 0.054 Uiso calc PR 0.833(3) 1 A 1
H H9B 0.0450 0.6160 0.7285 0.054 Uiso calc PR 0.833(3) 1 A 1
C C10 0.2099(6) 0.5162(3) 0.72271(15) 0.0524(11) Uani d PD 0.833(3) 1 A 1
H H10A 0.1372 0.4676 0.7372 0.063 Uiso calc PR 0.833(3) 1 A 1
H H10B 0.2668 0.5425 0.7556 0.063 Uiso calc PR 0.833(3) 1 A 1
C C11 0.3367(3) 0.46707(17) 0.68355(10) 0.0395(7) Uani d PD 0.833(3) 1 A 1
H H11A 0.4219 0.5121 0.6746 0.047 Uiso calc PR 0.833(3) 1 A 1
H H11B 0.3853 0.4148 0.7045 0.047 Uiso calc PR 0.833(3) 1 A 1
C C12 0.2701(6) 0.4314(2) 0.63067(12) 0.0482(10) Uani d PDU 0.833(3) 1 A 1
H H12A 0.1557 0.4197 0.6372 0.058 Uiso calc PR 0.833(3) 1 A 1
H H12B 0.3202 0.3703 0.6232 0.058 Uiso calc PR 0.833(3) 1 A 1
C C5B 0.2128(17) 0.4898(8) 0.5839(5) 0.0297(15) Uiso d PD 0.167(3) 1 A 2
H H5B 0.1059 0.5155 0.5936 0.036 Uiso calc PR 0.167(3) 1 A 2
C C6B 0.3370(13) 0.5619(7) 0.5758(4) 0.0297(15) Uiso d PD 0.167(3) 1 A 2
H H6C 0.3510 0.5740 0.5350 0.036 Uiso calc PR 0.167(3) 1 A 2
H H6D 0.4392 0.5388 0.5910 0.036 Uiso calc PR 0.167(3) 1 A 2
C C7B 0.291(4) 0.6541(14) 0.6063(7) 0.0297(15) Uiso d PD 0.167(3) 1 A 2
H H7C 0.3672 0.7026 0.5938 0.036 Uiso calc PR 0.167(3) 1 A 2
H H7D 0.1852 0.6729 0.5924 0.036 Uiso calc PR 0.167(3) 1 A 2
C C8B 0.2862(16) 0.6565(8) 0.6697(4) 0.0297(15) Uiso d PD 0.167(3) 1 A 2
H H8C 0.2668 0.7219 0.6809 0.036 Uiso calc PR 0.167(3) 1 A 2
H H8D 0.3938 0.6402 0.6833 0.036 Uiso calc PR 0.167(3) 1 A 2
C C9B 0.1692(17) 0.5967(9) 0.7026(6) 0.0297(15) Uiso d PD 0.167(3) 1 A 2
H H9C 0.1373 0.6298 0.7375 0.036 Uiso calc PR 0.167(3) 1 A 2
H H9D 0.0728 0.5865 0.6796 0.036 Uiso calc PR 0.167(3) 1 A 2
C C10B 0.241(3) 0.5046(11) 0.7179(8) 0.0297(15) Uiso d PD 0.167(3) 1 A 2
H H10C 0.1953 0.4833 0.7541 0.036 Uiso calc PR 0.167(3) 1 A 2
H H10D 0.3567 0.5124 0.7232 0.036 Uiso calc PR 0.167(3) 1 A 2
C C11B 0.2108(14) 0.4281(7) 0.6716(4) 0.0297(15) Uiso d PD 0.167(3) 1 A 2
H H11C 0.2255 0.3688 0.6922 0.036 Uiso calc PR 0.167(3) 1 A 2
H H11D 0.0953 0.4325 0.6642 0.036 Uiso calc PR 0.167(3) 1 A 2
C C12B 0.269(3) 0.4122(11) 0.6238(6) 0.0297(15) Uiso d PD 0.167(3) 1 A 2
H H12C 0.2338 0.3507 0.6098 0.036 Uiso calc PR 0.167(3) 1 A 2
H H12D 0.3869 0.4118 0.6260 0.036 Uiso calc PR 0.167(3) 1 A 2
N N1 0.21505(19) 0.43116(10) 0.52915(6) 0.0265(3) Uani d . 1 1 . .
H H1A 0.1213 0.4064 0.5409 0.040 Uiso d PR 0.833(3) 1 A 1
H H1B 0.2846 0.3845 0.5212 0.040 Uiso d PR 0.833(3) 1 A 1
H H1C 0.1984 0.4659 0.4976 0.040 Uiso d PR 0.833(3) 1 A 1
H H1D 0.2341 0.4641 0.4971 0.040 Uiso d PR 0.167(3) 1 A 2
H H1E 0.1091 0.4198 0.5322 0.040 Uiso d PR 0.167(3) 1 A 2
H H1F 0.2687 0.3762 0.5278 0.040 Uiso d PR 0.167(3) 1 A 2
O O1W 0.0370(2) 0.80506(10) 0.50947(7) 0.0424(4) Uani d . 1 1 . .
H H1WA 0.061(4) 0.764(2) 0.4866(12) 0.071(9) Uiso d . 1 1 . .
H H1WB -0.029(3) 0.7817(17) 0.5325(11) 0.060(8) Uiso d . 1 1 . .

loop_
_atom_site_aniso_label
_atom_site_aniso_U_11
_atom_site_aniso_U_22
_atom_site_aniso_U_33
_atom_site_aniso_U_12
_atom_site_aniso_U_13
_atom_site_aniso_U_23
C1 0.0283(10) 0.0228(8) 0.0223(8) -0.0050(8) -0.0029(7) -0.0023(6)
C2 0.0552(13) 0.0230(9) 0.0327(10) 0.0022(9) 0.0148(9) -0.0003(7)
C3 0.0630(15) 0.0269(9) 0.0239(9) -0.0035(10) 0.0035(9) 0.0029(7)
C4 0.0287(9) 0.0231(8) 0.0258(8) -0.0011(7) 0.0050(8) 0.0049(7)
O1 0.0629(10) 0.0207(6) 0.0294(7) 0.0024(6) 0.0016(7) 0.0029(5)
O2 0.0326(7) 0.0308(7) 0.0331(7) -0.0005(6) 0.0065(6) -0.0058(5)
O3 0.0427(8) 0.0220(6) 0.0345(7) 0.0010(6) -0.0086(6) 0.0048(5)
O4 0.0384(8) 0.0296(7) 0.0373(7) 0.0021(6) -0.0091(6) 0.0068(5)
C5 0.0279(12) 0.0276(11) 0.0277(11) 0.0047(11) -0.0060(10) -0.0061(8)
C6 0.0406(14) 0.0232(10) 0.0225(10) 0.0022(10) -0.0017(9) 0.0011(8)
C7 0.054(3) 0.0220(11) 0.0417(19) -0.0071(13) 0.0006(16) -0.0053(12)
C8 0.070(2) 0.0410(14) 0.0369(14) 0.0016(14) -0.0018(14) -0.0144(11)
C9 0.0325(16) 0.0675(18) 0.0361(14) 0.0066(14) 0.0040(13) -0.0117(12)
C10 0.067(3) 0.063(2) 0.0265(14) 0.0106(18) 0.0140(15) 0.0001(13)
C11 0.0496(16) 0.0371(13) 0.0319(12) 0.0087(12) -0.0139(11) 0.0000(10)
C12 0.081(2) 0.0314(17) 0.0318(15) 0.0261(18) -0.0134(15) -0.0079(11)
N1 0.0344(9) 0.0213(7) 0.0236(7) 0.0021(7) -0.0010(6) -0.0009(5)
O1W 0.0498(10) 0.0402(8) 0.0372(8) -0.0188(8) 0.0151(7) -0.0122(7)

loop_
_atom_type_symbol
_atom_type_description
_atom_type_scat_dispersion_real
_atom_type_scat_dispersion_imag
_atom_type_scat_source
C C 0.0033 0.0016 'International Tables Vol C Tables 4.2.6.8 and 6.1.1.4'
H H 0.0000 0.0000 'International Tables Vol C Tables 4.2.6.8 and 6.1.1.4'
N N 0.0061 0.0033 'International Tables Vol C Tables 4.2.6.8 and 6.1.1.4'
O O 0.0106 0.0060 'International Tables Vol C Tables 4.2.6.8 and 6.1.1.4'

loop_
_geom_angle_atom_site_label_1
_geom_angle_atom_site_label_2
_geom_angle_atom_site_label_3
_geom_angle
O2 C1 O1 123.91(17)
O2 C1 C2 119.76(16)
O1 C1 C2 116.32(16)
C1 C2 C3 114.74(17)
C1 C2 H2A 108.6
C3 C2 H2A 108.6
C1 C2 H2B 108.6
C3 C2 H2B 108.6
H2A C2 H2B 107.6
C4 C3 C2 113.84(17)
C4 C3 H3A 108.8
C2 C3 H3A 108.8
C4 C3 H3B 108.8
C2 C3 H3B 108.8
H3A C3 H3B 107.7
O4 C4 O3 123.63(16)
O4 C4 C3 124.51(16)
O3 C4 C3 111.86(16)
C4 O3 H3 109.5
N1 C5 C6 108.26(17)
N1 C5 C12 105.3(2)
C6 C5 C12 116.5(2)
N1 C5 H5 108.9
C6 C5 H5 108.9
C12 C5 H5 108.9
C5 C6 C7 114.5(3)
C5 C6 H6A 108.6
C7 C6 H6A 108.6
C5 C6 H6B 108.6
C7 C6 H6B 108.6
H6A C6 H6B 107.6
C8 C7 C6 116.3(4)
C8 C7 H7A 108.2
C6 C7 H7A 108.2
C8 C7 H7B 108.2
C6 C7 H7B 108.2
H7A C7 H7B 107.4
C9 C8 C7 120.5(3)
C9 C8 H8A 107.2
C7 C8 H8A 107.2
C9 C8 H8B 107.2
C7 C8 H8B 107.2
H8A C8 H8B 106.8
C8 C9 C10 120.0(3)
C8 C9 H9A 107.3
C10 C9 H9A 107.3
C8 C9 H9B 107.3
C10 C9 H9B 107.3
H9A C9 H9B 106.9
C9 C10 C11 117.9(3)
C9 C10 H10A 107.8
C11 C10 H10A 107.8
C9 C10 H10B 107.8
C11 C10 H10B 107.8
H10A C10 H10B 107.2
C12 C11 C10 113.6(3)
C12 C11 H11A 108.9
C10 C11 H11A 108.9
C12 C11 H11B 108.9
C10 C11 H11B 108.9
H11A C11 H11B 107.7
C11 C12 C5 119.7(3)
C11 C12 H12A 107.4
C5 C12 H12A 107.4
C11 C12 H12B 107.4
C5 C12 H12B 107.4
H12A C12 H12B 106.9
C6B C5B C12B 111.5(12)
C6B C5B N1 105.3(9)
C12B C5B N1 96.7(9)
C6B C5B H5B 113.9
C12B C5B H5B 113.9
N1 C5B H5B 113.9
C5B C6B C7B 111.1(14)
C5B C6B H6C 109.4
C7B C6B H6C 109.4
C5B C6B H6D 109.4
C7B C6B H6D 109.4
H6C C6B H6D 108.0
C8B C7B C6B 119.3(16)
C8B C7B H7C 107.5
C6B C7B H7C 107.5
C8B C7B H7D 107.5
C6B C7B H7D 107.5
H7C C7B H7D 107.0
C7B C8B C9B 121.2(14)
C7B C8B H8C 107.0
C9B C8B H8C 107.0
C7B C8B H8D 107.0
C9B C8B H8D 107.0
H8C C8B H8D 106.8
C10B C9B C8B 111.2(13)
C10B C9B H9C 109.4
C8B C9B H9C 109.4
C10B C9B H9D 109.4
C8B C9B H9D 109.4
H9C C9B H9D 108.0
C9B C10B C11B 112.6(14)
C9B C10B H10C 109.1
C11B C10B H10C 109.1
C9B C10B H10D 109.1
C11B C10B H10D 109.1
H10C C10B H10D 107.8
C12B C11B C10B 133.8(15)
C12B C11B H11C 103.8
C10B C11B H11C 103.8
C12B C11B H11D 103.8
C10B C11B H11D 103.8
H11C C11B H11D 105.4
C11B C12B C5B 107.4(13)
C11B C12B H12C 110.2
C5B C12B H12C 110.2
C11B C12B H12D 110.2
C5B C12B H12D 110.2
H12C C12B H12D 108.5
C5 N1 H1A 109.9
C5B N1 H1A 86.8
C5 N1 H1B 108.6
C5B N1 H1B 125.6
H1A N1 H1B 109.5
C5 N1 H1C 109.9
C5B N1 H1C 112.9
H1A N1 H1C 109.5
H1B N1 H1C 109.5
C5 N1 H1D 103.8
C5B N1 H1D 114.9
H1A N1 H1D 127.8
H1B N1 H1D 95.6
C5 N1 H1E 115.3
C5B N1 H1E 91.1
H1B N1 H1E 121.0
H1C N1 H1E 90.8
H1D N1 H1E 109.5
C5 N1 H1F 109.1
C5B N1 H1F 120.6
H1A N1 H1F 95.9
H1C N1 H1F 121.5
H1D N1 H1F 109.5
H1E N1 H1F 109.5
H1WA O1W H1WB 107(2)

loop_
_geom_bond_atom_site_label_1
_geom_bond_atom_site_label_2
_geom_bond_distance
C1 O2 1.243(2)
C1 O1 1.260(2)
C1 C2 1.508(3)
C2 C3 1.517(3)
C2 H2A 0.9900
C2 H2B 0.9900
C3 C4 1.501(3)
C3 H3A 0.9900
C3 H3B 0.9900
C4 O4 1.208(2)
C4 O3 1.314(2)
O3 H3 0.8400
C5 N1 1.506(3)
C5 C6 1.514(3)
C5 C12 1.577(4)
C5 H5 1.0000
C6 C7 1.530(5)
C6 H6A 0.9900
C6 H6B 0.9900
C7 C8 1.505(4)
C7 H7A 0.9900
C7 H7B 0.9900
C8 C9 1.457(4)
C8 H8A 0.9900
C8 H8B 0.9900
C9 C10 1.470(4)
C9 H9A 0.9900
C9 H9B 0.9900
C10 C11 1.581(4)
C10 H10A 0.9900
C10 H10B 0.9900
C11 C12 1.466(4)
C11 H11A 0.9900
C11 H11B 0.9900
C12 H12A 0.9900
C12 H12B 0.9900
C5B C6B 1.485(13)
C5B C12B 1.539(15)
C5B N1 1.547(13)
C5B H5B 1.0000
C6B C7B 1.557(17)
C6B H6C 0.9900
C6B H6D 0.9900
C7B C8B 1.506(16)
C7B H7C 0.9900
C7B H7D 0.9900
C8B C9B 1.522(14)
C8B H8C 0.9900
C8B H8D 0.9900
C9B C10B 1.499(16)
C9B H9C 0.9900
C9B H9D 0.9900
C10B C11B 1.573(16)
C10B H10C 0.9900
C10B H10D 0.9900
C11B C12B 1.257(15)
C11B H11C 0.9900
C11B H11D 0.9900
C12B H12C 0.9900
C12B H12D 0.9900
N1 H1A 0.9100
N1 H1B 0.9100
N1 H1C 0.9100
N1 H1D 0.9100
N1 H1E 0.9100
N1 H1F 0.9100
O1W H1WA 0.83(3)
O1W H1WB 0.85(3)

loop_
_geom_hbond_atom_site_label_D
_geom_hbond_atom_site_label_H
_geom_hbond_atom_site_label_A
_geom_hbond_site_symmetry_A
_geom_hbond_distance_DH
_geom_hbond_distance_HA
_geom_hbond_distance_DA
_geom_hbond_angle_DHA
_geom_hbond_publ_flag
O3 H3 O1 8_665 0.84 1.72 2.5586(18) 179 y
N1 H1A O2 5_566 0.91 1.93 2.834(2) 175 y
N1 H1B O1W 8_655 0.91 1.91 2.804(2) 168 y
N1 H1C O1 . 0.91 1.89 2.7866(19) 168 y
N1 H1A O2 5_566 0.91 1.93 2.834(2) 175 y
O1W H1WA O2 . 0.83(3) 1.99(3) 2.807(2) 167(3) y
O1W H1WB O4 4_466 0.85(3) 2.03(3) 2.855(2) 165(2) y

loop_
_geom_torsion_atom_site_label_1
_geom_torsion_atom_site_label_2
_geom_torsion_atom_site_label_3
_geom_torsion_atom_site_label_4
_geom_torsion
O2 C1 C2 C3 -1.1(3)
O1 C1 C2 C3 177.55(17)
C1 C2 C3 C4 69.2(2)
C2 C3 C4 O4 7.5(3)
C2 C3 C4 O3 -173.33(17)
N1 C5 C6 C7 -173.0(2)
C12 C5 C6 C7 68.7(4)
C5 C6 C7 C8 -99.4(4)
C6 C7 C8 C9 32.6(6)
C7 C8 C9 C10 70.8(5)
C8 C9 C10 C11 -54.0(5)
C9 C10 C11 C12 -53.1(5)
C10 C11 C12 C5 97.5(4)
N1 C5 C12 C11 176.1(3)
C6 C5 C12 C11 -63.9(5)
C12B C5B C6B C7B -108.6(15)
N1 C5B C6B C7B 147.6(12)
C5B C6B C7B C8B 68(3)
C6B C7B C8B C9B -63(3)
C7B C8B C9B C10B 91.6(19)
C8B C9B C10B C11B -90.2(17)
C9B C10B C11B C12B 76(2)
C10B C11B C12B C5B -70(2)
C6B C5B C12B C11B 100.1(17)
N1 C5B C12B C11B -150.5(14)
C6 C5 N1 C5B -60.1(11)
C12 C5 N1 C5B 65.1(12)
C6B C5B N1 C5 30.7(7)
C12B C5B N1 C5 -83.8(15)
